data_7122485
loop_
_publ_author_name
'Qiu, Huang'
'Arman, Hadi'
'Hu, Wenhao'
'Doyle, Michael P.'

_publ_section_title
;
 Intramolecular cycloaddition/rearrangement cascade from
 gold(iii)-catalysed reactions of propargyl aryldiazoesters with cinnamyl
 imines.
;
_journal_issue 91
_journal_name_full 'Chemical communications (Cambridge, England)'
_journal_page_first 12828
_journal_page_last 12831
_journal_paper_doi 10.1039/c8cc07885h
_journal_volume 54
_journal_year 2018
_chemical_formula_moiety 'C32 H27 N O2'
_chemical_formula_sum 'C32 H27 N O2'
_chemical_formula_weight 457.54
_chemical_name_systematic
;
Organic
;
_space_group_crystal_system monoclinic
_space_group_IT_number 14
_space_group_name_Hall '-P 2ybc'
_space_group_name_H-M_alt 'P 1 21/c 1'
_symmetry_cell_setting monoclinic
_symmetry_space_group_name_Hall '-P 2ybc'
_symmetry_space_group_name_H-M 'P 1 21/c 1'
_atom_sites_solution_hydrogens mixed
_atom_sites_solution_primary direct
_atom_sites_solution_secondary difmap
_audit_creation_method 'SHELXL-2014 & ZCIF'
_audit_update_record
;
2016-10-14 deposited with the CCDC.
2018-10-18 downloaded from the CCDC.
;
_cell_angle_alpha 90
_cell_angle_beta 94.663(3)
_cell_angle_gamma 90
_cell_formula_units_Z 4
_cell_length_a 18.041(4)
_cell_length_b 12.292(3)
_cell_length_c 11.066(2)
_cell_measurement_reflns_used 1326
_cell_measurement_temperature 150(2)
_cell_measurement_theta_max 20.8
_cell_measurement_theta_min 2.7
_cell_volume 2445.9(9)
_computing_cell_refinement Apex2
_computing_data_collection 'Apex2 (Bruker, 2010)'
_computing_data_reduction 'Apex2, Saint'
_computing_molecular_graphics 'XSHEL (Bruker, 2004)'
_computing_publication_material 'Apex2, SHELXL-2014, Platon (Spek, 1990)'
_computing_structure_refinement 'ShelXL-2014 (Sheldrick, 2014)'
_computing_structure_solution 'ShelXS-97 (Sheldrick, 2008)'
_diffrn_ambient_temperature 150(2)
_diffrn_detector 'CCD area detector'
_diffrn_detector_area_resol_mean 8.333
_diffrn_measured_fraction_theta_full 1.000
_diffrn_measured_fraction_theta_max 1.000
_diffrn_measurement_device_type 'Bruker Smart Apex II CCD'
_diffrn_measurement_method '\f and \w scans'
_diffrn_measurement_specimen_support 'MiTeGen loop'
_diffrn_orient_matrix_type standard
_diffrn_orient_matrix_UB_11 0.0510574
_diffrn_orient_matrix_UB_12 -0.0421715
_diffrn_orient_matrix_UB_13 -0.0331847
_diffrn_orient_matrix_UB_21 0.0041424
_diffrn_orient_matrix_UB_22 -0.0617132
_diffrn_orient_matrix_UB_23 0.0361619
_diffrn_orient_matrix_UB_31 -0.0747837
_diffrn_orient_matrix_UB_32 -0.0320671
_diffrn_orient_matrix_UB_33 -0.0261395
_diffrn_radiation_monochromator graphite
_diffrn_radiation_type MoK\a
_diffrn_radiation_wavelength 0.71073
_diffrn_reflns_av_R_equivalents 0.0786
_diffrn_reflns_av_unetI/netI 0.0850
_diffrn_reflns_Laue_measured_fraction_full 1.000
_diffrn_reflns_Laue_measured_fraction_max 1.000
_diffrn_reflns_limit_h_max 21
_diffrn_reflns_limit_h_min -20
_diffrn_reflns_limit_k_max 14
_diffrn_reflns_limit_k_min -14
_diffrn_reflns_limit_l_max 13
_diffrn_reflns_limit_l_min -13
_diffrn_reflns_number 15657
_diffrn_reflns_point_group_measured_fraction_full 1.000
_diffrn_reflns_point_group_measured_fraction_max 1.000
_diffrn_reflns_theta_full 25.000
_diffrn_reflns_theta_max 24.994
_diffrn_reflns_theta_min 2.007
_diffrn_source 'sealed tube'
_exptl_absorpt_coefficient_mu 0.077
_exptl_absorpt_correction_T_max 0.994
_exptl_absorpt_correction_T_min 0.884
_exptl_absorpt_correction_type multi-scan
_exptl_absorpt_process_details 'SADABS (Sheldrick, 2008)'
_exptl_crystal_colour orange
_exptl_crystal_density_diffrn 1.243
_exptl_crystal_density_method 'not measured'
_exptl_crystal_description needle
_exptl_crystal_F_000 968
_exptl_crystal_size_max 0.465
_exptl_crystal_size_mid 0.08
_exptl_crystal_size_min 0.075
_refine_diff_density_max 0.199
_refine_diff_density_min -0.182
_refine_diff_density_rms 0.043
_refine_ls_extinction_method none
_refine_ls_goodness_of_fit_ref 1.069
_refine_ls_hydrogen_treatment mixed
_refine_ls_matrix_type full
_refine_ls_number_parameters 404
_refine_ls_number_reflns 4299
_refine_ls_number_restraints 0
_refine_ls_restrained_S_all 1.069
_refine_ls_R_factor_all 0.1294
_refine_ls_R_factor_gt 0.0544
_refine_ls_shift/su_max 0.000
_refine_ls_shift/su_mean 0.000
_refine_ls_structure_factor_coef Fsqd
_refine_ls_weighting_details 'w=1/[\s^2^(Fo^2^)+(0.0150P)^2^+0.7500P] where P=(Fo^2^+2Fc^2^)/3'
_refine_ls_weighting_scheme calc
_refine_ls_wR_factor_gt 0.0797
_refine_ls_wR_factor_ref 0.0980
_reflns_Friedel_coverage 0.000
_reflns_number_gt 2251
_reflns_number_total 4299
_reflns_threshold_expression 'I > 2\s(I)'
_cod_data_source_file c8cc07885h2.cif
_cod_data_source_block 2608
_cod_depositor_comments
;
The following automatic conversions were performed:

'_symmetry_cell_setting' value 'Monoclinic' changed to 'monoclinic'
according to
/home/data/users/saulius/crontab/automatic-downloads/rss-feeds/RSC/lib/dictionaries/cif_core.dic
dictionary named 'cif_core.dic' version 2.4.2 from 2011-04-26.

Automatic conversion script
Id: cif_fix_values 4973 2017-02-22 13:04:09Z antanas 

 Adding full bibliography for 7122485.cif.
;
_cod_original_sg_symbol_H-M P21/c
_cod_database_code 7122485
_shelx_space_group_comment
;
The symmetry employed for this shelxl refinement is uniquely defined
by the following loop, which should always be used as a source of
symmetry information in preference to the above space-group names.
They are only intended as comments.
;
_shelx_estimated_absorpt_t_min 0.965
_shelx_estimated_absorpt_t_max 0.994
_shelxl_version_number 2014-3

loop_
_space_group_symop_operation_xyz
'x, y, z'
'-x, y+1/2, -z+1/2'
'-x, -y, -z'
'x, -y-1/2, z-1/2'

loop_
_atom_site_label
_atom_site_type_symbol
_atom_site_fract_x
_atom_site_fract_y
_atom_site_fract_z
_atom_site_U_iso_or_equiv
_atom_site_adp_type
_atom_site_occupancy
_atom_site_site_symmetry_order
_atom_site_calc_flag
_atom_site_refinement_flags_posn
C1 C 0.27599(16) 0.2147(2) 0.2860(3) 0.0371(8) Uani 1 1 d .
H1 H 0.2742(12) 0.1728(18) 0.361(2) 0.033(7) Uiso 1 1 d .
C2 C 0.22310(14) 0.2913(2) 0.2500(2) 0.0353(7) Uani 1 1 d .
C3 C 0.15699(15) 0.3060(3) 0.3262(3) 0.0405(8) Uani 1 1 d .
H3 H 0.1620(12) 0.2461(17) 0.387(2) 0.023(7) Uiso 1 1 d .
C4 C 0.08121(15) 0.2776(3) 0.2558(3) 0.0437(8) Uani 1 1 d .
C5 C 0.05480(17) 0.3616(3) 0.1603(3) 0.0450(8) Uani 1 1 d .
O5 O -0.01144(11) 0.36475(18) 0.12510(18) 0.0610(7) Uani 1 1 d .
C6 C 0.10421(17) 0.4408(3) 0.1064(3) 0.0414(8) Uani 1 1 d .
H6 H 0.0758(13) 0.5023(19) 0.069(2) 0.037(8) Uiso 1 1 d .
C7 C 0.17840(15) 0.4432(2) 0.1021(2) 0.0371(7) Uani 1 1 d .
C8 C 0.23122(15) 0.3540(2) 0.1442(2) 0.0367(7) Uani 1 1 d .
O8 O 0.28433(10) 0.34054(14) 0.07800(16) 0.0399(5) Uani 1 1 d .
N1 N 0.33667(12) 0.19550(19) 0.2260(2) 0.0347(6) Uani 1 1 d .
H1A H 0.3371(15) 0.238(2) 0.158(2) 0.053(10) Uiso 1 1 d .
C10 C 0.39469(15) 0.1210(2) 0.2515(2) 0.0339(7) Uani 1 1 d .
C11 C 0.39531(17) 0.0481(2) 0.3448(3) 0.0420(8) Uani 1 1 d .
H11 H 0.3548(14) 0.0468(19) 0.398(2) 0.047(8) Uiso 1 1 d .
C12 C 0.45455(18) -0.0256(3) 0.3645(3) 0.0497(9) Uani 1 1 d .
H12 H 0.4526(16) -0.077(2) 0.432(3) 0.067(10) Uiso 1 1 d .
C13 C 0.51227(19) -0.0248(3) 0.2931(3) 0.0481(9) Uani 1 1 d .
H13 H 0.5541(15) -0.072(2) 0.307(2) 0.058(10) Uiso 1 1 d .
C14 C 0.51321(15) 0.0486(2) 0.1947(3) 0.0377(7) Uani 1 1 d .
C15 C 0.57043(16) 0.0470(3) 0.1146(3) 0.0414(8) Uani 1 1 d .
H15 H 0.6123(14) -0.003(2) 0.130(2) 0.043(8) Uiso 1 1 d .
C16 C 0.56868(17) 0.1134(3) 0.0167(3) 0.0428(8) Uani 1 1 d .
H16 H 0.6072(14) 0.1108(19) -0.043(2) 0.047(8) Uiso 1 1 d .
C17 C 0.50969(16) 0.1871(3) -0.0065(3) 0.0414(8) Uani 1 1 d .
H17 H 0.5090(14) 0.235(2) -0.077(2) 0.051(9) Uiso 1 1 d .
C18 C 0.45387(16) 0.1925(2) 0.0701(3) 0.0355(7) Uani 1 1 d .
H18 H 0.4145(13) 0.2415(18) 0.050(2) 0.031(8) Uiso 1 1 d .
C19 C 0.45329(14) 0.1229(2) 0.1721(2) 0.0322(7) Uani 1 1 d .
C31 C 0.16207(16) 0.4125(3) 0.3967(2) 0.0431(8) Uani 1 1 d .
C32 C 0.22399(17) 0.4283(3) 0.4791(3) 0.0418(8) Uani 1 1 d .
H32 H 0.2611(13) 0.3695(19) 0.488(2) 0.034(8) Uiso 1 1 d .
C33 C 0.23266(19) 0.5202(3) 0.5496(3) 0.0479(9) Uani 1 1 d .
H33 H 0.2754(15) 0.525(2) 0.610(2) 0.052(9) Uiso 1 1 d .
C34 C 0.1796(2) 0.6015(3) 0.5389(3) 0.0581(10) Uani 1 1 d .
H34 H 0.1845(14) 0.671(2) 0.584(2) 0.048(9) Uiso 1 1 d .
C35 C 0.1182(2) 0.5894(3) 0.4567(3) 0.0667(11) Uani 1 1 d .
H35 H 0.0798(17) 0.649(2) 0.443(3) 0.076(11) Uiso 1 1 d .
C36 C 0.10933(19) 0.4956(3) 0.3885(3) 0.0604(11) Uani 1 1 d .
H36 H 0.0647(16) 0.489(2) 0.331(3) 0.070(10) Uiso 1 1 d .
C41 C 0.08874(15) 0.1693(2) 0.1860(3) 0.0525(9) Uani 1 1 d .
H41A H 0.0398 0.1470 0.1494 0.079(6) Uiso 1 1 calc R
H41B H 0.1085 0.1129 0.2422 0.079(6) Uiso 1 1 calc R
H41C H 0.1227 0.1797 0.1221 0.079(6) Uiso 1 1 calc R
C42 C 0.02121(16) 0.2602(3) 0.3450(3) 0.0674(11) Uani 1 1 d .
H42A H -0.0267 0.2457 0.2997 0.083(6) Uiso 1 1 calc R
H42B H 0.0172 0.3257 0.3946 0.083(6) Uiso 1 1 calc R
H42C H 0.0349 0.1981 0.3977 0.083(6) Uiso 1 1 calc R
C71 C 0.21405(16) 0.5340(2) 0.0407(3) 0.0384(7) Uani 1 1 d .
C72 C 0.18490(18) 0.5762(3) -0.0701(3) 0.0436(8) Uani 1 1 d .
H72 H 0.1413(15) 0.545(2) -0.108(2) 0.050(9) Uiso 1 1 d .
C73 C 0.2208(2) 0.6586(3) -0.1260(3) 0.0565(10) Uani 1 1 d .
H73 H 0.2004(16) 0.689(2) -0.205(3) 0.074(11) Uiso 1 1 d .
C74 C 0.2857(2) 0.7021(3) -0.0718(3) 0.0616(10) Uani 1 1 d .
H74 H 0.3099(16) 0.759(2) -0.113(3) 0.067(10) Uiso 1 1 d .
C75 C 0.3140(2) 0.6625(3) 0.0386(3) 0.0562(10) Uani 1 1 d .
H75 H 0.3560(15) 0.696(2) 0.082(2) 0.057(10) Uiso 1 1 d .
C76 C 0.27907(17) 0.5803(3) 0.0947(3) 0.0459(8) Uani 1 1 d .
H76 H 0.2979(14) 0.5512(19) 0.173(2) 0.042(8) Uiso 1 1 d .

loop_
_atom_site_aniso_label
_atom_site_aniso_U_11
_atom_site_aniso_U_22
_atom_site_aniso_U_33
_atom_site_aniso_U_23
_atom_site_aniso_U_13
_atom_site_aniso_U_12
C1 0.0311(18) 0.056(2) 0.0235(17) 0.0004(15) -0.0017(14) -0.0018(16)
C2 0.0251(16) 0.056(2) 0.0253(16) 0.0015(14) 0.0034(13) 0.0041(15)
C3 0.0301(18) 0.065(2) 0.0264(17) 0.0026(16) 0.0037(14) 0.0051(16)
C4 0.0273(18) 0.073(2) 0.0311(17) -0.0013(16) 0.0022(14) -0.0047(16)
C5 0.0284(19) 0.071(2) 0.0351(18) -0.0074(16) 0.0010(15) 0.0042(17)
O5 0.0268(13) 0.0972(18) 0.0579(15) 0.0080(12) -0.0029(11) 0.0034(12)
C6 0.0326(19) 0.057(2) 0.0340(18) -0.0007(16) -0.0014(15) 0.0059(17)
C7 0.0319(18) 0.053(2) 0.0260(16) -0.0072(14) -0.0029(14) 0.0069(16)
C8 0.0317(17) 0.047(2) 0.0311(17) -0.0018(14) 0.0008(14) 0.0022(15)
O8 0.0303(12) 0.0548(13) 0.0357(12) 0.0046(10) 0.0093(10) 0.0075(10)
N1 0.0271(14) 0.0497(17) 0.0275(15) 0.0035(12) 0.0029(12) 0.0057(12)
C10 0.0274(17) 0.0410(18) 0.0320(17) -0.0017(14) -0.0063(13) 0.0013(14)
C11 0.037(2) 0.054(2) 0.0349(19) 0.0070(16) 0.0022(16) 0.0061(17)
C12 0.049(2) 0.058(2) 0.041(2) 0.0092(17) -0.0049(17) 0.0065(18)
C13 0.042(2) 0.050(2) 0.050(2) 0.0017(17) -0.0051(18) 0.0140(18)
C14 0.0295(17) 0.0411(19) 0.0417(19) -0.0090(15) -0.0027(14) 0.0027(14)
C15 0.0269(18) 0.047(2) 0.049(2) -0.0123(17) -0.0028(16) 0.0058(16)
C16 0.032(2) 0.048(2) 0.048(2) -0.0134(17) 0.0072(16) -0.0048(16)
C17 0.036(2) 0.045(2) 0.044(2) -0.0047(16) 0.0076(16) -0.0029(16)
C18 0.0281(18) 0.0364(19) 0.0413(19) -0.0050(14) -0.0014(15) 0.0026(15)
C19 0.0258(17) 0.0387(18) 0.0311(17) -0.0062(13) -0.0044(13) -0.0021(14)
C31 0.0265(17) 0.075(2) 0.0285(17) -0.0004(16) 0.0047(14) 0.0063(17)
C32 0.0303(19) 0.058(2) 0.0373(19) 0.0060(17) 0.0021(15) 0.0046(18)
C33 0.035(2) 0.071(3) 0.037(2) 0.0018(18) -0.0048(16) -0.0036(19)
C34 0.062(3) 0.070(3) 0.042(2) -0.0152(19) 0.0037(19) 0.010(2)
C35 0.056(3) 0.096(3) 0.047(2) -0.022(2) -0.0058(19) 0.033(2)
C36 0.041(2) 0.097(3) 0.041(2) -0.022(2) -0.0065(17) 0.025(2)
C41 0.038(2) 0.072(2) 0.046(2) 0.0050(18) -0.0045(16) -0.0088(17)
C42 0.036(2) 0.127(3) 0.040(2) 0.006(2) 0.0097(17) -0.005(2)
C71 0.0296(18) 0.046(2) 0.0393(18) -0.0024(15) 0.0009(15) 0.0072(15)
C72 0.038(2) 0.054(2) 0.037(2) -0.0063(17) -0.0090(16) 0.0040(18)
C73 0.071(3) 0.052(2) 0.044(2) 0.0075(18) -0.007(2) 0.001(2)
C74 0.067(3) 0.053(3) 0.065(3) 0.010(2) 0.004(2) -0.006(2)
C75 0.045(2) 0.061(2) 0.061(3) 0.000(2) -0.008(2) -0.008(2)
C76 0.041(2) 0.054(2) 0.041(2) 0.0041(17) -0.0036(17) 0.0041(17)

loop_
_atom_type_symbol
_atom_type_description
_atom_type_scat_dispersion_real
_atom_type_scat_dispersion_imag
_atom_type_scat_source
C C 0.0033 0.0016 'International Tables Vol C Tables 4.2.6.8 and 6.1.1.4'
H H 0.0000 0.0000 'International Tables Vol C Tables 4.2.6.8 and 6.1.1.4'
N N 0.0061 0.0033 'International Tables Vol C Tables 4.2.6.8 and 6.1.1.4'
O O 0.0106 0.0060 'International Tables Vol C Tables 4.2.6.8 and 6.1.1.4'

loop_
_geom_angle_atom_site_label_1
_geom_angle_atom_site_label_2
_geom_angle_atom_site_label_3
_geom_angle
N1 C1 C2 123.4(3)
N1 C1 H1 114.2(13)
C2 C1 H1 122.3(13)
C1 C2 C8 119.7(2)
C1 C2 C3 118.4(3)
C8 C2 C3 121.9(3)
C31 C3 C2 111.6(2)
C31 C3 C4 117.6(2)
C2 C3 C4 113.0(2)
C31 C3 H3 106.9(13)
C2 C3 H3 104.7(13)
C4 C3 H3 101.5(13)
C5 C4 C42 110.0(2)
C5 C4 C41 105.7(2)
C42 C4 C41 107.2(3)
C5 C4 C3 114.0(3)
C42 C4 C3 110.2(2)
C41 C4 C3 109.4(2)
O5 C5 C6 117.0(3)
O5 C5 C4 118.9(3)
C6 C5 C4 124.1(3)
C7 C6 C5 131.6(3)
C7 C6 H6 117.1(14)
C5 C6 H6 111.3(14)
C6 C7 C71 120.3(3)
C6 C7 C8 125.6(3)
C71 C7 C8 113.9(2)
O8 C8 C2 122.8(3)
O8 C8 C7 114.0(2)
C2 C8 C7 123.2(2)
C1 N1 C10 129.7(3)
C1 N1 H1A 111.5(18)
C10 N1 H1A 118.7(18)
C11 C10 N1 122.7(3)
C11 C10 C19 121.0(3)
N1 C10 C19 116.3(2)
C10 C11 C12 120.0(3)
C10 C11 H11 120.4(15)
C12 C11 H11 119.7(15)
C13 C12 C11 121.0(3)
C13 C12 H12 121.7(17)
C11 C12 H12 117.3(17)
C12 C13 C14 120.7(3)
C12 C13 H13 122.6(17)
C14 C13 H13 116.7(16)
C13 C14 C15 121.9(3)
C13 C14 C19 119.3(3)
C15 C14 C19 118.8(3)
C16 C15 C14 121.5(3)
C16 C15 H15 119.2(15)
C14 C15 H15 119.3(15)
C15 C16 C17 120.2(3)
C15 C16 H16 122.6(15)
C17 C16 H16 117.2(15)
C18 C17 C16 120.1(3)
C18 C17 H17 120.2(16)
C16 C17 H17 119.7(16)
C17 C18 C19 121.2(3)
C17 C18 H18 117.7(14)
C19 C18 H18 121.0(14)
C18 C19 C14 118.2(3)
C18 C19 C10 123.6(3)
C14 C19 C10 118.1(3)
C36 C31 C32 116.5(3)
C36 C31 C3 125.8(3)
C32 C31 C3 117.7(3)
C33 C32 C31 122.2(3)
C33 C32 H32 120.1(14)
C31 C32 H32 117.7(14)
C32 C33 C34 119.9(3)
C32 C33 H33 119.2(16)
C34 C33 H33 120.8(16)
C35 C34 C33 119.4(3)
C35 C34 H34 117.1(15)
C33 C34 H34 123.3(16)
C36 C35 C34 120.1(4)
C36 C35 H35 118.5(17)
C34 C35 H35 121.4(17)
C35 C36 C31 121.9(3)
C35 C36 H36 118.0(17)
C31 C36 H36 120.1(17)
C4 C41 H41A 109.5
C4 C41 H41B 109.5
H41A C41 H41B 109.5
C4 C41 H41C 109.5
H41A C41 H41C 109.5
H41B C41 H41C 109.5
C4 C42 H42A 109.5
C4 C42 H42B 109.5
H42A C42 H42B 109.5
C4 C42 H42C 109.5
H42A C42 H42C 109.5
H42B C42 H42C 109.5
C76 C71 C72 118.0(3)
C76 C71 C7 119.5(3)
C72 C71 C7 122.5(3)
C73 C72 C71 120.8(3)
C73 C72 H72 120.4(16)
C71 C72 H72 118.8(16)
C72 C73 C74 120.3(3)
C72 C73 H73 121.0(17)
C74 C73 H73 118.7(17)
C75 C74 C73 119.3(4)
C75 C74 H74 122.2(18)
C73 C74 H74 118.5(18)
C76 C75 C74 120.9(4)
C76 C75 H75 118.1(17)
C74 C75 H75 120.8(17)
C75 C76 C71 120.7(3)
C75 C76 H76 122.4(15)
C71 C76 H76 116.9(15)

loop_
_geom_bond_atom_site_label_1
_geom_bond_atom_site_label_2
_geom_bond_distance
C1 N1 1.347(3)
C1 C2 1.376(4)
C1 H1 0.98(2)
C2 C8 1.419(3)
C2 C3 1.526(3)
C3 C31 1.524(4)
C3 C4 1.557(4)
C3 H3 1.00(2)
C4 C5 1.525(4)
C4 C42 1.539(4)
C4 C41 1.550(4)
C5 O5 1.227(3)
C5 C6 1.479(4)
C6 C7 1.344(4)
C6 H6 0.98(2)
C7 C71 1.481(4)
C7 C8 1.502(4)
C8 O8 1.264(3)
N1 C10 1.402(3)
N1 H1A 0.91(3)
C10 C11 1.367(4)
C10 C19 1.428(3)
C11 C12 1.405(4)
C11 H11 0.97(2)
C12 C13 1.357(4)
C12 H12 0.98(3)
C13 C14 1.414(4)
C13 H13 0.95(3)
C14 C15 1.415(4)
C14 C19 1.422(3)
C15 C16 1.355(4)
C15 H15 0.98(2)
C16 C17 1.405(4)
C16 H16 1.00(2)
C17 C18 1.370(4)
C17 H17 0.97(2)
C18 C19 1.416(4)
C18 H18 0.94(2)
C31 C36 1.394(4)
C31 C32 1.397(4)
C32 C33 1.375(4)
C32 H32 0.98(2)
C33 C34 1.383(4)
C33 H33 0.98(3)
C34 C35 1.382(4)
C34 H34 0.99(2)
C35 C36 1.380(4)
C35 H35 1.01(3)
C36 H36 0.99(3)
C41 H41A 0.9800
C41 H41B 0.9800
C41 H41C 0.9800
C42 H42A 0.9800
C42 H42B 0.9800
C42 H42C 0.9800
C71 C76 1.394(4)
C71 C72 1.394(4)
C72 C73 1.376(4)
C72 H72 0.94(3)
C73 C74 1.379(4)
C73 H73 0.99(3)
C74 C75 1.375(4)
C74 H74 0.96(3)
C75 C76 1.367(4)
C75 H75 0.95(3)
C76 H76 0.98(2)

loop_
_geom_hbond_atom_site_label_D
_geom_hbond_atom_site_label_H
_geom_hbond_atom_site_label_A
_geom_hbond_distance_DH
_geom_hbond_distance_HA
_geom_hbond_distance_DA
_geom_hbond_angle_DHA
N1 H1A O8 0.91(3) 1.78(3) 2.550(3) 141(2)

loop_
_geom_torsion_atom_site_label_1
_geom_torsion_atom_site_label_2
_geom_torsion_atom_site_label_3
_geom_torsion_atom_site_label_4
_geom_torsion
N1 C1 C2 C8 0.3(4)
N1 C1 C2 C3 -179.6(3)
C1 C2 C3 C31 108.0(3)
C8 C2 C3 C31 -71.9(3)
C1 C2 C3 C4 -116.9(3)
C8 C2 C3 C4 63.2(4)
C31 C3 C4 C5 59.3(3)
C2 C3 C4 C5 -72.9(3)
C31 C3 C4 C42 -64.9(3)
C2 C3 C4 C42 162.9(3)
C31 C3 C4 C41 177.5(2)
C2 C3 C4 C41 45.3(3)
C42 C4 C5 O5 -34.9(4)
C41 C4 C5 O5 80.5(3)
C3 C4 C5 O5 -159.3(3)
C42 C4 C5 C6 145.0(3)
C41 C4 C5 C6 -99.6(3)
C3 C4 C5 C6 20.7(4)
O5 C5 C6 C7 -162.0(3)
C4 C5 C6 C7 18.1(5)
C5 C6 C7 C71 179.8(3)
C5 C6 C7 C8 6.4(5)
C1 C2 C8 O8 2.4(4)
C3 C2 C8 O8 -177.7(3)
C1 C2 C8 C7 -176.7(3)
C3 C2 C8 C7 3.3(4)
C6 C7 C8 O8 142.0(3)
C71 C7 C8 O8 -31.8(3)
C6 C7 C8 C2 -38.9(4)
C71 C7 C8 C2 147.4(3)
C2 C1 N1 C10 -180.0(3)
C1 N1 C10 C11 3.8(4)
C1 N1 C10 C19 -177.7(3)
N1 C10 C11 C12 179.0(3)
C19 C10 C11 C12 0.6(4)
C10 C11 C12 C13 1.1(5)
C11 C12 C13 C14 -1.8(5)
C12 C13 C14 C15 -176.2(3)
C12 C13 C14 C19 0.8(4)
C13 C14 C15 C16 176.2(3)
C19 C14 C15 C16 -0.9(4)
C14 C15 C16 C17 0.8(4)
C15 C16 C17 C18 0.3(4)
C16 C17 C18 C19 -1.4(4)
C17 C18 C19 C14 1.3(4)
C17 C18 C19 C10 -176.7(3)
C13 C14 C19 C18 -177.4(3)
C15 C14 C19 C18 -0.2(4)
C13 C14 C19 C10 0.8(4)
C15 C14 C19 C10 177.9(2)
C11 C10 C19 C18 176.5(3)
N1 C10 C19 C18 -2.0(4)
C11 C10 C19 C14 -1.5(4)
N1 C10 C19 C14 -180.0(2)
C2 C3 C31 C36 121.6(3)
C4 C3 C31 C36 -11.2(4)
C2 C3 C31 C32 -59.9(3)
C4 C3 C31 C32 167.2(2)
C36 C31 C32 C33 0.5(4)
C3 C31 C32 C33 -178.1(3)
C31 C32 C33 C34 -0.9(5)
C32 C33 C34 C35 -0.2(5)
C33 C34 C35 C36 1.7(6)
C34 C35 C36 C31 -2.1(6)
C32 C31 C36 C35 1.0(5)
C3 C31 C36 C35 179.5(3)
C6 C7 C71 C76 137.2(3)
C8 C7 C71 C76 -48.7(4)
C6 C7 C71 C72 -42.5(4)
C8 C7 C71 C72 131.6(3)
C76 C71 C72 C73 2.2(4)
C7 C71 C72 C73 -178.1(3)
C71 C72 C73 C74 -1.3(5)
C72 C73 C74 C75 -0.1(5)
C73 C74 C75 C76 0.5(5)
C74 C75 C76 C71 0.4(5)
C72 C71 C76 C75 -1.8(4)
C7 C71 C76 C75 178.5(3)
